data_7007739
loop_
_publ_author_name
'Antonioli, Bianca'
'Bray, David J.'
'Clegg, Jack K.'
'Gloe, Kerstin'
'Gloe, Karsten'
'Kataeva, Olga'
'Lindoy, Leonard F.'
'McMurtrie, John C.'
'Steel, Peter J.'
'Sumby, Christopher J.'
'Wenzel, Marco'

_publ_section_title
;
 Silver(I) complexation of linked 2,2'-dipyridylamine derivatives.
 Synthetic, solvent extraction, membrane transport and X-ray structural
 studies.
;
_journal_issue 40
_journal_name_full 'Dalton transactions (Cambridge, England : 2003)'
_journal_page_first 4783
_journal_page_last 4794
_journal_paper_doi 10.1039/b609738c
_journal_year 2006
_chemical_formula_sum 'C28 H24 N6'
_chemical_formula_weight 444.53
_chemical_name_systematic
;
?
;
_space_group_IT_number 2
_symmetry_cell_setting triclinic
_symmetry_space_group_name_Hall '-P 1'
_symmetry_space_group_name_H-M 'P -1'
_atom_sites_solution_hydrogens geom
_atom_sites_solution_primary direct
_atom_sites_solution_secondary difmap
_audit_creation_method SHELXL-97
_cell_angle_alpha 104.89(1)
_cell_angle_beta 95.32(1)
_cell_angle_gamma 108.07(1)
_cell_formula_units_Z 2
_cell_length_a 9.218(1)
_cell_length_b 11.011(1)
_cell_length_c 12.294(1)
_cell_measurement_reflns_used 103
_cell_measurement_temperature 198(2)
_cell_measurement_theta_max 21.39
_cell_measurement_theta_min 3.08
_cell_volume 1126.1(2)
_computing_cell_refinement 'Dirax/lsq (Duisenberg & Schreurs, 1989-2000)'
_computing_data_collection 'Collect (Nonius BV, 1997-2000)'
_computing_data_reduction 'EvalCCD (Duisenberg & Schreurs 1990-2000)'
_computing_molecular_graphics 'Schakal-99 (E.Keller 1999)'
_computing_publication_material 'XCIF 6.12 (Sheldrick, 1997)'
_computing_structure_refinement 'SHELXL-97 (Sheldrick, 1997)'
_computing_structure_solution 'SHELXS-97 (Sheldrick, 1990)'
_diffrn_ambient_temperature 198(2)
_diffrn_detector_area_resol_mean 9
_diffrn_measured_fraction_theta_full 0.981
_diffrn_measured_fraction_theta_max 0.981
_diffrn_measurement_device_type KappaCCD
_diffrn_measurement_method CCD
_diffrn_radiation_monochromator graphite
_diffrn_radiation_source 'fine-focus sealed tube'
_diffrn_radiation_type MoK\a
_diffrn_radiation_wavelength 0.71073
_diffrn_reflns_av_R_equivalents 0.0376
_diffrn_reflns_av_sigmaI/netI 0.0227
_diffrn_reflns_limit_h_max 11
_diffrn_reflns_limit_h_min -11
_diffrn_reflns_limit_k_max 14
_diffrn_reflns_limit_k_min -14
_diffrn_reflns_limit_l_max 15
_diffrn_reflns_limit_l_min -15
_diffrn_reflns_number 35395
_diffrn_reflns_theta_full 27.40
_diffrn_reflns_theta_max 27.40
_diffrn_reflns_theta_min 3.06
_exptl_absorpt_coefficient_mu 0.081
_exptl_absorpt_correction_T_max 0.9809
_exptl_absorpt_correction_T_min 0.9360
_exptl_absorpt_correction_type multi-scan
_exptl_absorpt_process_details 'SADABS 2.03.(Sheldrick,Bruker AXS Inc.,2002)'
_exptl_crystal_colour 'light yellow'
_exptl_crystal_density_diffrn 1.311
_exptl_crystal_density_method 'not measured'
_exptl_crystal_description block
_exptl_crystal_F_000 468
_exptl_crystal_size_max 0.83
_exptl_crystal_size_mid 0.26
_exptl_crystal_size_min 0.24
_refine_diff_density_max 0.218
_refine_diff_density_min -0.244
_refine_diff_density_rms 0.043
_refine_ls_extinction_method none
_refine_ls_goodness_of_fit_ref 1.024
_refine_ls_hydrogen_treatment constr
_refine_ls_matrix_type full
_refine_ls_number_parameters 307
_refine_ls_number_reflns 5013
_refine_ls_number_restraints 0
_refine_ls_restrained_S_all 1.024
_refine_ls_R_factor_all 0.0560
_refine_ls_R_factor_gt 0.0395
_refine_ls_shift/su_max 0.000
_refine_ls_shift/su_mean 0.000
_refine_ls_structure_factor_coef Fsqd
_refine_ls_weighting_details 'calc w=1/[\s^2^(Fo^2^)+(0.0534P)^2^+0.2205P] where P=(Fo^2^+2Fc^2^)/3'
_refine_ls_weighting_scheme calc
_refine_ls_wR_factor_gt 0.0958
_refine_ls_wR_factor_ref 0.1037
_reflns_number_gt 3900
_reflns_number_total 5013
_reflns_threshold_expression >2sigma(I)
_cod_data_source_file b609738c.txt
_cod_data_source_block ab8
_cod_original_cell_volume 1126.08(18)
_cod_database_code 7007739

loop_
_symmetry_equiv_pos_as_xyz
'x, y, z'
'-x, -y, -z'

loop_
_atom_site_label
_atom_site_type_symbol
_atom_site_fract_x
_atom_site_fract_y
_atom_site_fract_z
_atom_site_U_iso_or_equiv
_atom_site_adp_type
_atom_site_occupancy
_atom_site_symmetry_multiplicity
_atom_site_calc_flag
_atom_site_refinement_flags
_atom_site_disorder_assembly
_atom_site_disorder_group
N1 N 1.44408(12) 0.52885(10) 0.76114(9) 0.0317(2) Uani 1 1 d . . .
C2 C 1.57951(15) 0.51248(13) 0.78936(12) 0.0359(3) Uani 1 1 d . . .
H2 H 1.6129 0.4564 0.7324 0.043 Uiso 1 1 calc R . .
C3 C 1.67255(15) 0.57242(13) 0.89610(12) 0.0366(3) Uani 1 1 d . . .
H3 H 1.7691 0.5605 0.9122 0.044 Uiso 1 1 calc R . .
C4 C 1.62051(15) 0.65097(13) 0.97947(11) 0.0356(3) Uani 1 1 d . . .
H4 H 1.6804 0.6920 1.0548 0.043 Uiso 1 1 calc R . .
C5 C 1.48198(14) 0.66955(12) 0.95309(10) 0.0304(3) Uani 1 1 d . . .
H5 H 1.4444 0.7223 1.0096 0.036 Uiso 1 1 calc R . .
C6 C 1.39797(13) 0.60849(10) 0.84059(10) 0.0243(2) Uani 1 1 d . . .
N7 N 1.25459(11) 0.62212(9) 0.80507(8) 0.0253(2) Uani 1 1 d . . .
C8 C 1.21649(13) 0.73591(11) 0.84989(9) 0.0235(2) Uani 1 1 d . . .
N9 N 1.33114(11) 0.84730(10) 0.91469(9) 0.0298(2) Uani 1 1 d . . .
C10 C 1.29693(15) 0.95872(12) 0.95272(11) 0.0353(3) Uani 1 1 d . . .
H10 H 1.3780 1.0376 0.9992 0.042 Uiso 1 1 calc R . .
C11 C 1.15211(16) 0.96604(13) 0.92875(12) 0.0388(3) Uani 1 1 d . . .
H11 H 1.1338 1.0480 0.9554 0.047 Uiso 1 1 calc R . .
C12 C 1.03361(16) 0.84934(14) 0.86411(12) 0.0384(3) Uani 1 1 d . . .
H12 H 0.9312 0.8499 0.8470 0.046 Uiso 1 1 calc R . .
C13 C 1.06388(14) 0.73311(12) 0.82485(10) 0.0293(3) Uani 1 1 d . . .
H13 H 0.9830 0.6523 0.7815 0.035 Uiso 1 1 calc R . .
C14 C 1.14537(13) 0.51664(11) 0.70685(9) 0.0255(2) Uani 1 1 d . . .
H14A H 1.2040 0.4693 0.6595 0.031 Uiso 1 1 calc R . .
H14B H 1.0968 0.5588 0.6592 0.031 Uiso 1 1 calc R . .
C15 C 1.01796(12) 0.41457(10) 0.73966(9) 0.0220(2) Uani 1 1 d . . .
C16 C 1.02924(14) 0.40473(11) 0.85056(10) 0.0290(3) Uani 1 1 d . . .
H16 H 1.1154 0.4661 0.9078 0.035 Uiso 1 1 calc R . .
C17 C 0.91691(16) 0.30697(13) 0.87883(11) 0.0357(3) Uani 1 1 d . . .
H17 H 0.9267 0.3011 0.9548 0.043 Uiso 1 1 calc R . .
C18 C 0.79036(16) 0.21787(13) 0.79608(11) 0.0368(3) Uani 1 1 d . . .
H18 H 0.7129 0.1506 0.8149 0.044 Uiso 1 1 calc R . .
C19 C 0.77740(14) 0.22735(12) 0.68550(10) 0.0310(3) Uani 1 1 d . . .
H19 H 0.6903 0.1661 0.6290 0.037 Uiso 1 1 calc R . .
C20 C 0.88912(12) 0.32453(10) 0.65579(9) 0.0221(2) Uani 1 1 d . . .
C21 C 0.87437(13) 0.33666(11) 0.53538(9) 0.0250(2) Uani 1 1 d . . .
H21A H 0.8536 0.4201 0.5375 0.030 Uiso 1 1 calc R . .
H21B H 0.9750 0.3450 0.5102 0.030 Uiso 1 1 calc R . .
N22 N 0.75231(11) 0.22433(9) 0.45034(8) 0.0250(2) Uani 1 1 d . . .
C23 C 0.78227(13) 0.10465(11) 0.40778(9) 0.0246(2) Uani 1 1 d . . .
N24 N 0.93031(12) 0.11845(11) 0.40408(10) 0.0348(2) Uani 1 1 d . . .
C25 C 0.96297(18) 0.00630(15) 0.36491(13) 0.0449(3) Uani 1 1 d . . .
H25 H 1.0685 0.0152 0.3632 0.054 Uiso 1 1 calc R . .
C26 C 0.85424(19) -0.12003(14) 0.32721(13) 0.0466(4) Uani 1 1 d . . .
H26 H 0.8827 -0.1961 0.2971 0.056 Uiso 1 1 calc R . .
C27 C 0.70165(18) -0.13335(13) 0.33433(13) 0.0454(4) Uani 1 1 d . . .
H27 H 0.6232 -0.2196 0.3106 0.054 Uiso 1 1 calc R . .
C28 C 0.66439(15) -0.02038(12) 0.37614(12) 0.0364(3) Uani 1 1 d . . .
H28 H 0.5606 -0.0275 0.3833 0.044 Uiso 1 1 calc R . .
C29 C 0.60556(13) 0.23476(11) 0.42554(9) 0.0235(2) Uani 1 1 d . . .
N30 N 0.56990(12) 0.32172(10) 0.50611(8) 0.0308(2) Uani 1 1 d . . .
C31 C 0.43072(15) 0.33480(13) 0.48443(11) 0.0359(3) Uani 1 1 d . . .
H31 H 0.4047 0.3970 0.5414 0.043 Uiso 1 1 calc R . .
C32 C 0.32373(15) 0.26351(14) 0.38474(12) 0.0389(3) Uani 1 1 d . . .
H32 H 0.2252 0.2736 0.3739 0.047 Uiso 1 1 calc R . .
C33 C 0.36499(15) 0.17654(14) 0.30077(11) 0.0377(3) Uani 1 1 d . . .
H33 H 0.2949 0.1269 0.2302 0.045 Uiso 1 1 calc R . .
C34 C 0.50672(14) 0.16203(12) 0.31940(10) 0.0297(3) Uani 1 1 d . . .
H34 H 0.5372 0.1041 0.2618 0.036 Uiso 1 1 calc R . .

loop_
_atom_site_aniso_label
_atom_site_aniso_U_11
_atom_site_aniso_U_22
_atom_site_aniso_U_33
_atom_site_aniso_U_23
_atom_site_aniso_U_13
_atom_site_aniso_U_12
N1 0.0283(5) 0.0305(5) 0.0312(5) 0.0024(4) 0.0043(4) 0.0091(4)
C2 0.0325(7) 0.0364(7) 0.0396(7) 0.0086(5) 0.0091(5) 0.0146(6)
C3 0.0272(6) 0.0399(7) 0.0454(8) 0.0176(6) 0.0044(5) 0.0121(5)
C4 0.0327(7) 0.0348(6) 0.0331(6) 0.0096(5) -0.0046(5) 0.0068(5)
C5 0.0303(6) 0.0285(6) 0.0273(6) 0.0043(5) 0.0016(5) 0.0077(5)
C6 0.0205(5) 0.0210(5) 0.0258(5) 0.0050(4) 0.0030(4) 0.0014(4)
N7 0.0197(5) 0.0229(5) 0.0240(5) -0.0003(4) -0.0003(4) 0.0020(4)
C8 0.0222(5) 0.0245(5) 0.0200(5) 0.0060(4) 0.0043(4) 0.0036(4)
N9 0.0222(5) 0.0259(5) 0.0322(5) -0.0008(4) 0.0038(4) 0.0041(4)
C10 0.0307(7) 0.0281(6) 0.0376(7) -0.0007(5) 0.0060(5) 0.0061(5)
C11 0.0407(8) 0.0320(6) 0.0441(8) 0.0059(6) 0.0069(6) 0.0179(6)
C12 0.0307(7) 0.0433(7) 0.0428(7) 0.0129(6) 0.0005(6) 0.0171(6)
C13 0.0239(6) 0.0299(6) 0.0291(6) 0.0085(5) -0.0015(5) 0.0049(5)
C14 0.0217(5) 0.0240(5) 0.0207(5) 0.0005(4) 0.0003(4) 0.0004(4)
C15 0.0214(5) 0.0196(5) 0.0226(5) 0.0036(4) 0.0022(4) 0.0067(4)
C16 0.0322(6) 0.0273(6) 0.0221(5) 0.0048(4) -0.0001(5) 0.0066(5)
C17 0.0472(8) 0.0345(6) 0.0247(6) 0.0122(5) 0.0075(5) 0.0103(6)
C18 0.0391(7) 0.0320(6) 0.0356(7) 0.0152(5) 0.0114(6) 0.0021(5)
C19 0.0258(6) 0.0282(6) 0.0308(6) 0.0076(5) 0.0024(5) -0.0002(5)
C20 0.0203(5) 0.0210(5) 0.0228(5) 0.0050(4) 0.0027(4) 0.0058(4)
C21 0.0205(5) 0.0238(5) 0.0220(5) 0.0041(4) -0.0016(4) -0.0002(4)
N22 0.0186(5) 0.0247(5) 0.0239(5) 0.0015(4) -0.0020(4) 0.0034(4)
C23 0.0239(6) 0.0269(5) 0.0207(5) 0.0065(4) 0.0021(4) 0.0068(5)
N24 0.0264(5) 0.0382(6) 0.0413(6) 0.0127(5) 0.0065(4) 0.0123(5)
C25 0.0399(8) 0.0516(8) 0.0535(9) 0.0185(7) 0.0138(7) 0.0262(7)
C26 0.0622(10) 0.0406(8) 0.0469(8) 0.0121(6) 0.0123(7) 0.0319(7)
C27 0.0530(9) 0.0260(6) 0.0489(8) 0.0071(6) 0.0040(7) 0.0077(6)
C28 0.0290(6) 0.0284(6) 0.0454(7) 0.0076(5) 0.0062(5) 0.0042(5)
C29 0.0206(5) 0.0240(5) 0.0224(5) 0.0062(4) 0.0028(4) 0.0041(4)
N30 0.0321(6) 0.0311(5) 0.0267(5) 0.0031(4) 0.0031(4) 0.0128(4)
C31 0.0373(7) 0.0374(7) 0.0376(7) 0.0090(5) 0.0117(6) 0.0196(6)
C32 0.0258(6) 0.0474(8) 0.0467(8) 0.0157(6) 0.0050(6) 0.0165(6)
C33 0.0264(6) 0.0451(7) 0.0337(7) 0.0055(6) -0.0038(5) 0.0093(6)
C34 0.0244(6) 0.0345(6) 0.0242(6) 0.0029(5) 0.0016(5) 0.0077(5)

loop_
_atom_type_symbol
_atom_type_description
_atom_type_scat_dispersion_real
_atom_type_scat_dispersion_imag
_atom_type_scat_source
C C 0.0033 0.0016 'International Tables Vol C Tables 4.2.6.8 and 6.1.1.4'
H H 0.0000 0.0000 'International Tables Vol C Tables 4.2.6.8 and 6.1.1.4'
N N 0.0061 0.0033 'International Tables Vol C Tables 4.2.6.8 and 6.1.1.4'

loop_
_geom_angle_atom_site_label_1
_geom_angle_atom_site_label_2
_geom_angle_atom_site_label_3
_geom_angle
_geom_angle_site_symmetry_1
_geom_angle_site_symmetry_3
_geom_angle_publ_flag
C6 N1 C2 118.23(11) . . ?
N1 C2 C3 123.63(12) . . ?
C2 C3 C4 117.65(12) . . ?
C5 C4 C3 120.02(12) . . ?
C4 C5 C6 118.20(12) . . ?
N1 C6 C5 122.16(11) . . ?
N1 C6 N7 115.40(10) . . ?
C5 C6 N7 122.37(10) . . ?
C8 N7 C6 124.25(9) . . ?
C8 N7 C14 117.23(9) . . ?
C6 N7 C14 118.19(9) . . ?
N9 C8 N7 117.69(10) . . ?
N9 C8 C13 121.74(10) . . ?
N7 C8 C13 120.55(10) . . ?
C8 N9 C10 117.93(10) . . ?
N9 C10 C11 124.10(11) . . ?
C10 C11 C12 117.42(12) . . ?
C13 C12 C11 120.09(12) . . ?
C12 C13 C8 118.65(11) . . ?
N7 C14 C15 113.97(9) . . ?
C16 C15 C20 119.10(10) . . ?
C16 C15 C14 121.22(10) . . ?
C20 C15 C14 119.63(9) . . ?
C17 C16 C15 121.13(11) . . ?
C18 C17 C16 119.76(11) . . ?
C17 C18 C19 119.59(12) . . ?
C18 C19 C20 121.33(11) . . ?
C19 C20 C15 119.08(10) . . ?
C19 C20 C21 121.56(10) . . ?
C15 C20 C21 119.35(10) . . ?
N22 C21 C20 114.68(9) . . ?
C29 N22 C23 122.85(9) . . ?
C29 N22 C21 118.81(9) . . ?
C23 N22 C21 117.88(9) . . ?
N24 C23 C28 122.44(11) . . ?
N24 C23 N22 115.83(10) . . ?
C28 C23 N22 121.68(11) . . ?
C23 N24 C25 117.33(11) . . ?
N24 C25 C26 124.30(14) . . ?
C25 C26 C27 117.82(13) . . ?
C28 C27 C26 119.38(13) . . ?
C27 C28 C23 118.64(13) . . ?
N30 C29 C34 122.47(11) . . ?
N30 C29 N22 116.21(10) . . ?
C34 C29 N22 121.24(10) . . ?
C29 N30 C31 117.60(10) . . ?
N30 C31 C32 123.91(12) . . ?
C31 C32 C33 117.53(12) . . ?
C34 C33 C32 120.08(12) . . ?
C33 C34 C29 118.32(11) . . ?

loop_
_geom_bond_atom_site_label_1
_geom_bond_atom_site_label_2
_geom_bond_distance
_geom_bond_site_symmetry_2
_geom_bond_publ_flag
N1 C6 1.3311(15) . ?
N1 C2 1.3427(17) . ?
C2 C3 1.3741(19) . ?
C3 C4 1.3862(19) . ?
C4 C5 1.3773(18) . ?
C5 C6 1.4018(16) . ?
C6 N7 1.4177(15) . ?
N7 C8 1.3967(14) . ?
N7 C14 1.4659(13) . ?
C8 N9 1.3392(14) . ?
C8 C13 1.4009(16) . ?
N9 C10 1.3401(16) . ?
C10 C11 1.3716(19) . ?
C11 C12 1.3854(19) . ?
C12 C13 1.3703(18) . ?
C14 C15 1.5190(15) . ?
C15 C16 1.3921(16) . ?
C15 C20 1.4049(15) . ?
C16 C17 1.3854(18) . ?
C17 C18 1.3840(18) . ?
C18 C19 1.3871(17) . ?
C19 C20 1.3878(16) . ?
C20 C21 1.5176(15) . ?
C21 N22 1.4638(13) . ?
N22 C29 1.4050(14) . ?
N22 C23 1.4089(14) . ?
C23 N24 1.3319(15) . ?
C23 C28 1.3948(16) . ?
N24 C25 1.3414(17) . ?
C25 C26 1.368(2) . ?
C26 C27 1.382(2) . ?
C27 C28 1.3779(19) . ?
C29 N30 1.3320(15) . ?
C29 C34 1.4014(15) . ?
N30 C31 1.3449(16) . ?
C31 C32 1.3755(19) . ?
C32 C33 1.3850(19) . ?
C33 C34 1.3702(18) . ?

loop_
_geom_torsion_atom_site_label_1
_geom_torsion_atom_site_label_2
_geom_torsion_atom_site_label_3
_geom_torsion_atom_site_label_4
_geom_torsion
_geom_torsion_site_symmetry_1
_geom_torsion_site_symmetry_2
_geom_torsion_site_symmetry_3
_geom_torsion_site_symmetry_4
_geom_torsion_publ_flag
C6 N1 C2 C3 0.63(19) . . . . ?
N1 C2 C3 C4 1.8(2) . . . . ?
C2 C3 C4 C5 -1.7(2) . . . . ?
C3 C4 C5 C6 -0.70(19) . . . . ?
C2 N1 C6 C5 -3.24(18) . . . . ?
C2 N1 C6 N7 179.61(10) . . . . ?
C4 C5 C6 N1 3.30(18) . . . . ?
C4 C5 C6 N7 -179.76(11) . . . . ?
N1 C6 N7 C8 -150.90(11) . . . . ?
C5 C6 N7 C8 31.96(17) . . . . ?
N1 C6 N7 C14 22.30(15) . . . . ?
C5 C6 N7 C14 -154.84(11) . . . . ?
C6 N7 C8 N9 12.62(16) . . . . ?
C14 N7 C8 N9 -160.64(10) . . . . ?
C6 N7 C8 C13 -168.94(11) . . . . ?
C14 N7 C8 C13 17.80(15) . . . . ?
N7 C8 N9 C10 176.43(11) . . . . ?
C13 C8 N9 C10 -1.99(17) . . . . ?
C8 N9 C10 C11 -0.5(2) . . . . ?
N9 C10 C11 C12 2.1(2) . . . . ?
C10 C11 C12 C13 -1.3(2) . . . . ?
C11 C12 C13 C8 -1.0(2) . . . . ?
N9 C8 C13 C12 2.76(18) . . . . ?
N7 C8 C13 C12 -175.62(11) . . . . ?
C8 N7 C14 C15 -88.09(12) . . . . ?
C6 N7 C14 C15 98.23(12) . . . . ?
N7 C14 C15 C16 -15.21(15) . . . . ?
N7 C14 C15 C20 167.43(10) . . . . ?
C20 C15 C16 C17 0.82(18) . . . . ?
C14 C15 C16 C17 -176.56(11) . . . . ?
C15 C16 C17 C18 -0.5(2) . . . . ?
C16 C17 C18 C19 0.1(2) . . . . ?
C17 C18 C19 C20 0.1(2) . . . . ?
C18 C19 C20 C15 0.21(18) . . . . ?
C18 C19 C20 C21 -179.10(12) . . . . ?
C16 C15 C20 C19 -0.65(16) . . . . ?
C14 C15 C20 C19 176.76(11) . . . . ?
C16 C15 C20 C21 178.67(10) . . . . ?
C14 C15 C20 C21 -3.91(15) . . . . ?
C19 C20 C21 N22 -11.24(16) . . . . ?
C15 C20 C21 N22 169.45(10) . . . . ?
C20 C21 N22 C29 94.97(12) . . . . ?
C20 C21 N22 C23 -77.37(13) . . . . ?
C29 N22 C23 N24 157.92(10) . . . . ?
C21 N22 C23 N24 -30.06(15) . . . . ?
C29 N22 C23 C28 -24.62(17) . . . . ?
C21 N22 C23 C28 147.39(12) . . . . ?
C28 C23 N24 C25 2.00(19) . . . . ?
N22 C23 N24 C25 179.43(11) . . . . ?
C23 N24 C25 C26 1.1(2) . . . . ?
N24 C25 C26 C27 -2.8(2) . . . . ?
C25 C26 C27 C28 1.4(2) . . . . ?
C26 C27 C28 C23 1.4(2) . . . . ?
N24 C23 C28 C27 -3.2(2) . . . . ?
N22 C23 C28 C27 179.51(12) . . . . ?
C23 N22 C29 N30 149.19(11) . . . . ?
C21 N22 C29 N30 -22.75(15) . . . . ?
C23 N22 C29 C34 -33.85(16) . . . . ?
C21 N22 C29 C34 154.21(11) . . . . ?
C34 C29 N30 C31 2.51(18) . . . . ?
N22 C29 N30 C31 179.43(11) . . . . ?
C29 N30 C31 C32 0.3(2) . . . . ?
N30 C31 C32 C33 -2.2(2) . . . . ?
C31 C32 C33 C34 1.2(2) . . . . ?
C32 C33 C34 C29 1.4(2) . . . . ?
N30 C29 C34 C33 -3.36(18) . . . . ?
N22 C29 C34 C33 179.87(11) . . . . ?

loop_
_cod_related_entry_id
_cod_related_entry_database
_cod_related_entry_code
1 ChemSpider 21144218
